data_7003440
loop_
_publ_author_name
'Ellis, David'
'McIntosh, Ruaraidh D.'
'Esquirolea, Susana'
'Vi\~nas, Clara'
'Rosair, Georgina M.'
'Teixidor, Francesc'
'Welch, Alan J.'

_publ_section_title
;
 New 13-vertex metallacarborane sandwich compounds; synthetic and
 structural studies
;
_journal_issue 8
_journal_name_full 'Dalton Transactions'
_journal_page_first 1009
_journal_page_last 1017
_journal_paper_doi 10.1039/b716169g
_journal_year 2008
_chemical_formula_moiety 'C4 H24 B20 Ti, 2(C12 H24 K O6), 2(C H Cl3)'
_chemical_formula_sum 'C30 H74 B20 Cl6 K2 O12 Ti'
_chemical_formula_weight 1181.89
_chemical_name_systematic
;

?

;
_space_group_IT_number 19
_symmetry_cell_setting orthorhombic
_symmetry_space_group_name_Hall 'P 2ac 2ab'
_symmetry_space_group_name_H-M 'P 21 21 21'
_atom_sites_solution_hydrogens geom
_atom_sites_solution_primary direct
_atom_sites_solution_secondary difmap
_audit_creation_method SHELXL-97
_cell_angle_alpha 90.00
_cell_angle_beta 90.00
_cell_angle_gamma 90.00
_cell_formula_units_Z 4
_cell_length_a 13.6324(11)
_cell_length_b 15.6852(13)
_cell_length_c 27.643(2)
_cell_measurement_reflns_used 9937
_cell_measurement_temperature 100(2)
_cell_measurement_theta_max 27.57
_cell_measurement_theta_min 2.97
_cell_volume 5910.8(8)
_computing_cell_refinement 'Bruker SMART'
_computing_data_collection 'Bruker SMART'
_computing_data_reduction 'Bruker SAINT'
_computing_molecular_graphics 'Bruker SHELXTL'
_computing_publication_material 'Bruker SHELXTL'
_computing_structure_refinement 'SHELXL-97 (Sheldrick, 1997)'
_computing_structure_solution 'SHELXS-97 (Sheldrick, 1990)'
_diffrn_ambient_temperature 100(2)
_diffrn_measured_fraction_theta_full 0.998
_diffrn_measured_fraction_theta_max 0.994
_diffrn_measurement_device_type 'CCD area detector'
_diffrn_measurement_method 'phi and omega scans'
_diffrn_radiation_monochromator graphite
_diffrn_radiation_source 'fine-focus sealed tube'
_diffrn_radiation_type MoK\a
_diffrn_radiation_wavelength 0.71073
_diffrn_reflns_av_R_equivalents 0.0732
_diffrn_reflns_av_sigmaI/netI 0.0664
_diffrn_reflns_limit_h_max 18
_diffrn_reflns_limit_h_min -18
_diffrn_reflns_limit_k_max 21
_diffrn_reflns_limit_k_min -21
_diffrn_reflns_limit_l_max 37
_diffrn_reflns_limit_l_min -37
_diffrn_reflns_number 104648
_diffrn_reflns_theta_full 25.00
_diffrn_reflns_theta_max 28.88
_diffrn_reflns_theta_min 1.47
_diffrn_standards_decay_% 0
_diffrn_standards_interval_count 0
_diffrn_standards_interval_time 0
_diffrn_standards_number 0
_exptl_absorpt_coefficient_mu 0.605
_exptl_absorpt_correction_T_max 0.930
_exptl_absorpt_correction_T_min 0.857
_exptl_absorpt_correction_type multi-scan
_exptl_absorpt_process_details 'SADABS (Sheldrick, 2002)'
_exptl_crystal_colour yellow
_exptl_crystal_density_diffrn 1.328
_exptl_crystal_density_method 'not measured'
_exptl_crystal_description block
_exptl_crystal_F_000 2448
_exptl_crystal_size_max 0.24
_exptl_crystal_size_mid 0.16
_exptl_crystal_size_min 0.12
_refine_diff_density_max 1.606
_refine_diff_density_min -1.217
_refine_diff_density_rms 0.091
_refine_ls_abs_structure_details 'Flack H D (1983), Acta Cryst. A39, 876-881'
_refine_ls_abs_structure_Flack 0.39(4)
_refine_ls_extinction_method none
_refine_ls_goodness_of_fit_ref 1.004
_refine_ls_hydrogen_treatment mixed
_refine_ls_matrix_type full
_refine_ls_number_parameters 688
_refine_ls_number_reflns 15426
_refine_ls_number_restraints 0
_refine_ls_restrained_S_all 1.004
_refine_ls_R_factor_all 0.1086
_refine_ls_R_factor_gt 0.0685
_refine_ls_shift/su_max 0.000
_refine_ls_shift/su_mean 0.000
_refine_ls_structure_factor_coef Fsqd
_refine_ls_weighting_details 'calc w=1/[\s^2^(Fo^2^)+(0.0967P)^2^+8.8928P] where P=(Fo^2^+2Fc^2^)/3'
_refine_ls_weighting_scheme calc
_refine_ls_wR_factor_gt 0.1659
_refine_ls_wR_factor_ref 0.1936
_reflns_number_gt 10892
_reflns_number_total 15426
_reflns_threshold_expression >2sigma(I)
_cod_data_source_file b716169g.txt
_cod_data_source_block x80799
_cod_depositor_comments
;
The following automatic conversions were performed:
'_symmetry_cell_setting' value 'Orthorhombic' changed to 'orthorhombic'
according to '/home/saulius/struct/CIF-dictionaries/cif_core.dic'
dictionary named 'cif_core.dic' version 2.4.1 from 2010-06-29.

Automatic conversion script
Id: cif_fix_enum 1527 2010-12-29 10:47:43Z saulius 
;
_cod_original_sg_symbol_H-M P2(1)2(1)2(1)
_cod_database_code 7003440

loop_
_symmetry_equiv_pos_as_xyz
'x, y, z'
'-x+1/2, -y, z+1/2'
'-x, y+1/2, -z+1/2'
'x+1/2, -y+1/2, -z'

loop_
_atom_site_label
_atom_site_type_symbol
_atom_site_fract_x
_atom_site_fract_y
_atom_site_fract_z
_atom_site_U_iso_or_equiv
_atom_site_adp_type
_atom_site_occupancy
_atom_site_symmetry_multiplicity
_atom_site_calc_flag
_atom_site_refinement_flags
_atom_site_disorder_assembly
_atom_site_disorder_group
Ti4 Ti 0.75844(5) 0.99889(5) 0.12421(3) 0.01918(14) Uani 1 1 d . . .
C1A C 0.8408(4) 1.0625(3) 0.18275(15) 0.0247(9) Uani 1 1 d . . .
H1A H 0.824(4) 1.046(3) 0.2138(19) 0.030 Uiso 1 1 d . . .
B2A B 0.7797(4) 1.1390(3) 0.15935(19) 0.0254(10) Uani 1 1 d . . .
H2A H 0.7168 1.1656 0.1806 0.031 Uiso 1 1 calc R . .
B3A B 0.9218(4) 1.0068(4) 0.15612(18) 0.0266(11) Uani 1 1 d . . .
H3A H 0.953(4) 0.948(3) 0.1775(18) 0.032 Uiso 1 1 d . . .
B5A B 0.9157(7) 1.1468(7) 0.1726(3) 0.080(4) Uani 1 1 d . . .
H5A H 0.9736 1.1475 0.2013 0.096 Uiso 1 1 calc R . .
B6A B 0.7738(4) 1.1423(4) 0.0951(2) 0.0290(12) Uani 1 1 d . . .
H6A H 0.713(4) 1.169(3) 0.0756(19) 0.035 Uiso 1 1 d . . .
B7A B 0.9217(4) 1.0086(4) 0.09154(19) 0.0256(11) Uani 1 1 d . . .
H7A H 0.9449 0.9489 0.0725 0.031 Uiso 1 1 calc R . .
B8A B 1.0077(3) 1.0706(3) 0.1230(2) 0.0270(10) Uani 1 1 d . . .
H8A H 1.087(4) 1.054(3) 0.1255(19) 0.032 Uiso 1 1 d . . .
B9A B 0.8563(4) 1.2106(3) 0.1263(2) 0.0262(10) Uani 1 1 d . . .
H9A H 0.838(4) 1.277(3) 0.1284(18) 0.031 Uiso 1 1 d . . .
C10A C 0.8395(3) 1.0708(3) 0.06654(15) 0.0303(11) Uani 1 1 d . . .
H10A H 0.8058 1.0404 0.0339 0.036 Uiso 1 1 calc R . .
B11A B 0.9753(4) 1.1776(4) 0.1192(4) 0.062(2) Uani 1 1 d . . .
H11A H 1.038(5) 1.220(4) 0.121(3) 0.074 Uiso 1 1 d . . .
B12A B 0.8788(5) 1.1858(5) 0.0685(3) 0.0476(16) Uani 1 1 d . . .
H12A H 0.875(5) 1.237(4) 0.034(2) 0.057 Uiso 1 1 d . . .
B13A B 0.9568(7) 1.1094(5) 0.0699(3) 0.078(4) Uani 1 1 d . . .
H13A H 1.0038 1.1170 0.0369 0.093 Uiso 1 1 calc R . .
C1B C 0.6005(3) 1.0159(3) 0.12173(16) 0.0216(8) Uani 1 1 d . . .
H1B H 0.567(4) 1.070(3) 0.1243(19) 0.026 Uiso 1 1 d . . .
B2B B 0.6128(3) 0.9745(3) 0.17327(17) 0.0204(9) Uani 1 1 d . . .
H2B H 0.5963 1.0166 0.2049 0.024 Uiso 1 1 calc R . .
B3B B 0.6197(4) 0.9694(4) 0.07283(17) 0.0263(11) Uani 1 1 d . . .
H3B H 0.599(4) 1.004(3) 0.0408(18) 0.032 Uiso 1 1 d . . .
B5B B 0.5264(3) 0.9244(3) 0.1229(2) 0.0237(9) Uani 1 1 d . . .
H5B H 0.446(4) 0.947(3) 0.1249(18) 0.028 Uiso 1 1 d . . .
B6B B 0.7014(3) 0.8928(3) 0.17911(18) 0.0216(10) Uani 1 1 d . . .
H6B H 0.752(4) 0.887(3) 0.2096(17) 0.026 Uiso 1 1 d . . .
B7B B 0.7075(4) 0.8856(4) 0.07204(19) 0.0295(12) Uani 1 1 d . . .
H7B H 0.7571 0.8829 0.0398 0.035 Uiso 1 1 calc R . .
B8B B 0.5810(4) 0.8605(4) 0.06963(19) 0.0275(11) Uani 1 1 d . . .
H8B H 0.541(4) 0.848(3) 0.0328(18) 0.033 Uiso 1 1 d . . .
B9B B 0.5749(4) 0.8648(4) 0.17849(18) 0.0234(10) Uani 1 1 d . . .
H9B H 0.5297 0.8497 0.2112 0.028 Uiso 1 1 calc R . .
C10B C 0.7453(3) 0.8537(3) 0.12657(18) 0.0271(9) Uani 1 1 d . . .
H10B H 0.811(4) 0.824(3) 0.1361(18) 0.033 Uiso 1 1 d . . .
B11B B 0.5512(3) 0.8096(3) 0.1244(2) 0.0253(10) Uani 1 1 d . . .
H11B H 0.489(4) 0.765(3) 0.1226(18) 0.030 Uiso 1 1 d . . .
B12B B 0.6611(4) 0.7912(4) 0.1576(2) 0.0299(12) Uani 1 1 d . . .
H12B H 0.686(4) 0.733(4) 0.1799(18) 0.036 Uiso 1 1 d . . .
B13B B 0.6639(4) 0.7875(4) 0.0943(2) 0.0277(11) Uani 1 1 d . . .
H13B H 0.692(4) 0.727(3) 0.0796(18) 0.033 Uiso 1 1 d . . .
K1 K 0.62231(7) 0.91590(7) 0.29442(3) 0.0253(2) Uani 1 1 d . . .
O1 O 0.5946(2) 1.0931(2) 0.31335(11) 0.0268(7) Uani 1 1 d . . .
C11 C 0.6721(4) 1.1437(3) 0.29422(17) 0.0303(10) Uani 1 1 d . . .
H11C H 0.6613 1.2045 0.3022 0.036 Uiso 1 1 calc R . .
H11D H 0.6746 1.1378 0.2586 0.036 Uiso 1 1 calc R . .
C12 C 0.7664(4) 1.1135(3) 0.31615(17) 0.0326(11) Uani 1 1 d . . .
H12C H 0.8211 1.1507 0.3057 0.039 Uiso 1 1 calc R . .
H12D H 0.7621 1.1157 0.3519 0.039 Uiso 1 1 calc R . .
O2 O 0.7838(2) 1.0279(2) 0.30072(11) 0.0277(7) Uani 1 1 d . . .
C13 C 0.8756(3) 0.9961(4) 0.31728(16) 0.0330(11) Uani 1 1 d . . .
H13C H 0.8759 0.9929 0.3530 0.040 Uiso 1 1 calc R . .
H13D H 0.9292 1.0347 0.3070 0.040 Uiso 1 1 calc R . .
C14 C 0.8912(3) 0.9084(4) 0.29603(17) 0.0328(11) Uani 1 1 d . . .
H14A H 0.8900 0.9113 0.2603 0.039 Uiso 1 1 calc R . .
H14B H 0.9557 0.8856 0.3062 0.039 Uiso 1 1 calc R . .
O3 O 0.8143(2) 0.8546(2) 0.31304(12) 0.0314(7) Uani 1 1 d . . .
C15 C 0.8231(4) 0.7688(3) 0.2952(2) 0.0409(13) Uani 1 1 d . . .
H15A H 0.8917 0.7487 0.2980 0.049 Uiso 1 1 calc R . .
H15B H 0.8035 0.7661 0.2607 0.049 Uiso 1 1 calc R . .
C16 C 0.7566(4) 0.7146(4) 0.3252(2) 0.0449(14) Uani 1 1 d . . .
H16A H 0.7638 0.6539 0.3160 0.054 Uiso 1 1 calc R . .
H16B H 0.7733 0.7207 0.3599 0.054 Uiso 1 1 calc R . .
O4 O 0.6581(2) 0.7426(2) 0.31666(14) 0.0393(9) Uani 1 1 d . . .
C17 C 0.5904(4) 0.6998(4) 0.3461(3) 0.0544(18) Uani 1 1 d . . .
H17A H 0.6047 0.7116 0.3806 0.065 Uiso 1 1 calc R . .
H17B H 0.5956 0.6375 0.3408 0.065 Uiso 1 1 calc R . .
C18 C 0.4889(4) 0.7295(3) 0.3339(3) 0.0563(18) Uani 1 1 d . . .
H18A H 0.4762 0.7211 0.2990 0.068 Uiso 1 1 calc R . .
H18B H 0.4401 0.6960 0.3523 0.068 Uiso 1 1 calc R . .
O5 O 0.4803(2) 0.8173(2) 0.34583(13) 0.0300(7) Uani 1 1 d . . .
C19 C 0.3825(4) 0.8439(3) 0.3378(2) 0.0380(12) Uani 1 1 d . . .
H19A H 0.3372 0.8101 0.3582 0.046 Uiso 1 1 calc R . .
H19B H 0.3645 0.8349 0.3035 0.046 Uiso 1 1 calc R . .
C20 C 0.3746(4) 0.9371(3) 0.3505(2) 0.0402(13) Uani 1 1 d . . .
H20A H 0.3060 0.9566 0.3466 0.048 Uiso 1 1 calc R . .
H20B H 0.3944 0.9463 0.3845 0.048 Uiso 1 1 calc R . .
O6 O 0.4370(2) 0.9832(2) 0.31907(13) 0.0312(7) Uani 1 1 d . . .
C21 C 0.4247(4) 1.0730(3) 0.3245(2) 0.0345(11) Uani 1 1 d . . .
H21A H 0.4314 1.0892 0.3589 0.041 Uiso 1 1 calc R . .
H21B H 0.3586 1.0901 0.3132 0.041 Uiso 1 1 calc R . .
C22 C 0.5015(4) 1.1164(3) 0.29497(18) 0.0301(10) Uani 1 1 d . . .
H22A H 0.4959 1.0989 0.2607 0.036 Uiso 1 1 calc R . .
H22B H 0.4930 1.1790 0.2968 0.036 Uiso 1 1 calc R . .
K2 K 0.64263(7) 0.91569(7) -0.04592(4) 0.0297(2) Uani 1 1 d . . .
O7 O 0.6786(2) 0.7423(2) -0.06868(14) 0.0362(8) Uani 1 1 d . . .
C23 C 0.6130(4) 0.6991(4) -0.1000(3) 0.0485(15) Uani 1 1 d . . .
H23A H 0.6196 0.6367 -0.0956 0.058 Uiso 1 1 calc R . .
H23B H 0.6285 0.7129 -0.1341 0.058 Uiso 1 1 calc R . .
C24 C 0.5112(4) 0.7260(4) -0.0885(3) 0.062(2) Uani 1 1 d . . .
H24A H 0.4641 0.6936 -0.1086 0.075 Uiso 1 1 calc R . .
H24B H 0.4966 0.7142 -0.0541 0.075 Uiso 1 1 calc R . .
O8 O 0.5014(3) 0.8151(2) -0.09794(17) 0.0452(10) Uani 1 1 d . . .
C25 C 0.4038(4) 0.8434(4) -0.0892(3) 0.060(2) Uani 1 1 d . . .
H25A H 0.3868 0.8343 -0.0548 0.072 Uiso 1 1 calc R . .
H25B H 0.3575 0.8101 -0.1093 0.072 Uiso 1 1 calc R . .
C26 C 0.3952(4) 0.9354(4) -0.1013(2) 0.0485(15) Uani 1 1 d . . .
H26A H 0.4144 0.9450 -0.1354 0.058 Uiso 1 1 calc R . .
H26B H 0.3265 0.9543 -0.0972 0.058 Uiso 1 1 calc R . .
O9 O 0.4578(3) 0.9832(2) -0.07009(13) 0.0384(9) Uani 1 1 d . . .
C27 C 0.4461(4) 1.0730(4) -0.0771(2) 0.0450(15) Uani 1 1 d . . .
H27A H 0.3793 1.0908 -0.0674 0.054 Uiso 1 1 calc R . .
H27B H 0.4554 1.0874 -0.1117 0.054 Uiso 1 1 calc R . .
C28 C 0.5203(5) 1.1177(4) -0.0473(2) 0.0530(17) Uani 1 1 d . . .
H28A H 0.5121 1.1801 -0.0504 0.064 Uiso 1 1 calc R . .
H28B H 0.5121 1.1020 -0.0128 0.064 Uiso 1 1 calc R . .
O10 O 0.6163(3) 1.0927(2) -0.06401(12) 0.0381(8) Uani 1 1 d . . .
C29 C 0.6937(5) 1.1441(4) -0.0453(2) 0.0511(17) Uani 1 1 d . . .
H29A H 0.6960 1.1392 -0.0096 0.061 Uiso 1 1 calc R . .
H29B H 0.6824 1.2046 -0.0538 0.061 Uiso 1 1 calc R . .
C30 C 0.7874(5) 1.1145(4) -0.0665(2) 0.0456(14) Uani 1 1 d . . .
H30A H 0.7842 1.1174 -0.1022 0.055 Uiso 1 1 calc R . .
H30B H 0.8418 1.1515 -0.0554 0.055 Uiso 1 1 calc R . .
O11 O 0.8038(3) 1.0291(2) -0.05137(11) 0.0360(8) Uani 1 1 d . . .
C31 C 0.8963(4) 0.9952(4) -0.06723(18) 0.0406(13) Uani 1 1 d . . .
H31A H 0.9502 1.0334 -0.0569 0.049 Uiso 1 1 calc R . .
H31B H 0.8973 0.9913 -0.1030 0.049 Uiso 1 1 calc R . .
C32 C 0.9101(3) 0.9092(4) -0.04576(18) 0.0388(13) Uani 1 1 d . . .
H32A H 0.9752 0.8862 -0.0548 0.047 Uiso 1 1 calc R . .
H32B H 0.9065 0.9126 -0.0100 0.047 Uiso 1 1 calc R . .
O12 O 0.8349(2) 0.8553(2) -0.06364(11) 0.0296(7) Uani 1 1 d . . .
C33 C 0.8411(4) 0.7710(4) -0.04505(18) 0.0361(12) Uani 1 1 d . . .
H33A H 0.8189 0.7698 -0.0110 0.043 Uiso 1 1 calc R . .
H33B H 0.9099 0.7507 -0.0463 0.043 Uiso 1 1 calc R . .
C34 C 0.7779(4) 0.7152(4) -0.07500(19) 0.0368(12) Uani 1 1 d . . .
H34A H 0.7968 0.7197 -0.1095 0.044 Uiso 1 1 calc R . .
H34B H 0.7852 0.6551 -0.0648 0.044 Uiso 1 1 calc R . .
C1S C 0.6689(4) 0.5522(5) 0.7803(2) 0.0590(19) Uani 1 1 d . . .
H1S H 0.6175 0.5426 0.8055 0.071 Uiso 1 1 calc R . .
Cl1 Cl 0.64682(14) 0.65222(17) 0.75272(7) 0.0847(7) Uani 1 1 d . . .
Cl2 Cl 0.78409(12) 0.55353(15) 0.80877(6) 0.0693(5) Uani 1 1 d . . .
Cl3 Cl 0.6611(2) 0.4699(2) 0.73776(9) 0.1258(12) Uani 1 1 d . . .
C2S C 0.2012(6) 0.0521(4) 1.0209(2) 0.0592(18) Uani 1 1 d . . .
H2S H 0.1503 0.0609 1.0464 0.071 Uiso 1 1 calc R . .
Cl4 Cl 0.19964(17) 0.14044(11) 0.98167(7) 0.0759(6) Uani 1 1 d . . .
Cl5 Cl 0.31675(18) 0.04026(15) 1.04949(7) 0.0842(7) Uani 1 1 d . . .
Cl6 Cl 0.17242(11) -0.04152(10) 0.98877(6) 0.0487(3) Uani 1 1 d . . .

loop_
_atom_site_aniso_label
_atom_site_aniso_U_11
_atom_site_aniso_U_22
_atom_site_aniso_U_33
_atom_site_aniso_U_23
_atom_site_aniso_U_13
_atom_site_aniso_U_12
Ti4 0.0157(3) 0.0218(3) 0.0201(3) -0.0054(3) 0.0032(3) -0.0059(3)
C1A 0.037(2) 0.023(2) 0.0135(18) -0.0017(16) 0.0018(17) 0.0007(19)
B2A 0.023(2) 0.027(3) 0.027(3) -0.002(2) 0.0025(19) -0.001(2)
B3A 0.026(2) 0.031(3) 0.023(2) 0.011(2) -0.0062(19) -0.014(2)
B5A 0.081(6) 0.111(8) 0.047(4) 0.054(5) -0.043(4) -0.077(6)
B6A 0.023(2) 0.036(3) 0.028(3) 0.011(2) -0.007(2) -0.013(2)
B7A 0.020(2) 0.031(3) 0.026(2) 0.005(2) 0.0025(19) -0.001(2)
B8A 0.019(2) 0.034(3) 0.027(2) 0.002(2) 0.000(2) -0.0048(19)
B9A 0.025(2) 0.023(2) 0.031(2) 0.004(2) -0.001(2) -0.0067(18)
C10A 0.019(2) 0.056(3) 0.0162(19) 0.000(2) 0.0049(16) 0.007(2)
B11A 0.018(3) 0.035(3) 0.132(8) -0.023(5) 0.007(4) -0.011(2)
B12A 0.042(4) 0.051(4) 0.050(4) 0.004(3) 0.004(3) 0.001(3)
B13A 0.109(7) 0.069(5) 0.056(4) 0.046(4) -0.057(5) -0.078(5)
C1B 0.0200(18) 0.022(2) 0.0231(19) -0.0001(19) -0.0004(17) -0.0004(15)
B2B 0.021(2) 0.021(2) 0.020(2) -0.0018(18) 0.0011(18) -0.0016(18)
B3B 0.028(2) 0.032(3) 0.019(2) 0.004(2) -0.006(2) -0.014(2)
B5B 0.018(2) 0.026(2) 0.027(2) 0.001(2) -0.004(2) -0.0024(18)
B6B 0.017(2) 0.021(2) 0.026(2) 0.0001(19) 0.0002(18) -0.0024(18)
B7B 0.028(2) 0.036(3) 0.024(2) -0.012(2) 0.009(2) -0.014(2)
B8B 0.030(3) 0.030(3) 0.023(2) 0.000(2) 0.001(2) -0.017(2)
B9B 0.019(2) 0.027(3) 0.024(2) 0.004(2) -0.0030(18) -0.003(2)
C10B 0.0206(19) 0.028(2) 0.032(2) -0.007(2) 0.001(2) 0.0000(17)
B11B 0.020(2) 0.027(2) 0.029(2) -0.003(2) -0.001(2) -0.0092(18)
B12B 0.019(2) 0.025(3) 0.046(3) -0.003(2) -0.007(2) -0.006(2)
B13B 0.022(2) 0.025(3) 0.036(3) -0.009(2) 0.001(2) -0.005(2)
K1 0.0244(4) 0.0267(5) 0.0248(4) -0.0001(4) -0.0007(4) 0.0040(4)
O1 0.0265(15) 0.0278(17) 0.0260(15) 0.0021(14) -0.0009(13) 0.0010(13)
C11 0.036(2) 0.029(2) 0.026(2) -0.0023(19) 0.007(2) -0.004(2)
C12 0.031(2) 0.041(3) 0.026(2) -0.004(2) 0.001(2) -0.011(2)
O2 0.0245(15) 0.0353(18) 0.0233(15) 0.0008(13) -0.0036(12) -0.0032(13)
C13 0.024(2) 0.052(3) 0.023(2) 0.001(2) -0.0022(17) -0.005(2)
C14 0.0174(19) 0.056(3) 0.025(2) 0.004(2) 0.0001(17) 0.005(2)
O3 0.0211(15) 0.040(2) 0.0333(17) 0.0037(15) 0.0018(14) 0.0056(14)
C15 0.033(3) 0.036(3) 0.053(3) 0.001(3) 0.003(2) 0.021(2)
C16 0.029(3) 0.038(3) 0.068(4) 0.013(3) 0.002(3) 0.014(2)
O4 0.0260(17) 0.0278(18) 0.064(2) 0.0040(17) 0.0004(17) 0.0081(15)
C17 0.034(3) 0.026(3) 0.104(5) 0.022(3) 0.004(3) 0.001(2)
C18 0.035(3) 0.019(3) 0.115(6) 0.003(3) -0.005(3) 0.000(2)
O5 0.0202(15) 0.0184(16) 0.051(2) 0.0015(14) -0.0019(14) 0.0001(12)
C19 0.022(2) 0.029(3) 0.064(3) -0.001(2) -0.006(2) 0.000(2)
C20 0.026(2) 0.030(3) 0.064(3) -0.007(2) 0.011(2) 0.002(2)
O6 0.0252(15) 0.0212(17) 0.047(2) -0.0024(15) 0.0034(14) 0.0022(13)
C21 0.028(2) 0.023(3) 0.052(3) -0.006(2) 0.005(2) 0.005(2)
C22 0.034(2) 0.021(2) 0.035(3) -0.004(2) -0.005(2) 0.0065(19)
K2 0.0273(5) 0.0377(6) 0.0241(5) 0.0018(4) 0.0031(4) 0.0061(4)
O7 0.0240(16) 0.0325(19) 0.052(2) 0.0003(17) 0.0056(16) 0.0054(14)
C23 0.043(3) 0.027(3) 0.075(4) 0.004(3) -0.005(3) -0.002(2)
C24 0.035(3) 0.028(3) 0.124(6) 0.013(4) -0.007(4) -0.007(3)
O8 0.0200(16) 0.033(2) 0.082(3) 0.009(2) -0.0018(18) -0.0040(15)
C25 0.019(2) 0.049(4) 0.113(6) 0.020(4) -0.003(3) -0.009(2)
C26 0.023(2) 0.059(4) 0.064(4) 0.023(3) 0.000(2) 0.007(2)
O9 0.0340(18) 0.043(2) 0.0378(19) 0.0139(17) 0.0074(15) 0.0203(16)
C27 0.047(3) 0.043(3) 0.045(3) 0.015(3) 0.012(3) 0.031(3)
C28 0.077(5) 0.041(3) 0.041(3) 0.002(3) 0.023(3) 0.026(3)
O10 0.050(2) 0.035(2) 0.0296(17) -0.0048(16) 0.0080(16) 0.0060(18)
C29 0.090(5) 0.034(3) 0.030(3) -0.004(2) -0.008(3) 0.005(3)
C30 0.061(4) 0.045(3) 0.031(3) 0.002(2) -0.008(3) -0.021(3)
O11 0.040(2) 0.047(2) 0.0212(15) 0.0005(15) 0.0002(14) -0.0127(16)
C31 0.032(2) 0.060(4) 0.030(2) -0.010(3) 0.005(2) -0.018(3)
C32 0.022(2) 0.066(4) 0.028(2) 0.000(3) 0.0004(19) -0.004(2)
O12 0.0190(15) 0.043(2) 0.0270(16) 0.0009(15) -0.0009(13) 0.0025(14)
C33 0.029(2) 0.048(3) 0.032(2) 0.003(2) 0.005(2) 0.015(2)
C34 0.029(2) 0.042(3) 0.040(3) 0.008(2) 0.007(2) 0.017(2)
C1S 0.029(3) 0.115(6) 0.033(3) -0.007(3) 0.001(2) -0.010(3)
Cl1 0.0488(10) 0.1329(19) 0.0723(12) 0.0435(12) -0.0157(9) -0.0260(11)
Cl2 0.0397(8) 0.1117(16) 0.0564(9) 0.0024(10) -0.0128(7) -0.0069(9)
Cl3 0.111(2) 0.189(3) 0.0771(14) -0.0665(18) -0.0460(14) 0.041(2)
C2S 0.083(5) 0.047(3) 0.048(3) -0.001(3) 0.038(3) -0.008(3)
Cl4 0.1086(15) 0.0423(8) 0.0769(12) 0.0034(8) 0.0589(12) 0.0049(9)
Cl5 0.1049(16) 0.0937(15) 0.0541(10) -0.0077(10) -0.0088(10) -0.0471(13)
Cl6 0.0414(7) 0.0468(8) 0.0578(8) -0.0026(7) -0.0040(6) -0.0041(6)

loop_
_atom_type_symbol
_atom_type_description
_atom_type_scat_dispersion_real
_atom_type_scat_dispersion_imag
_atom_type_scat_source
C C 0.0033 0.0016 'International Tables Vol C Tables 4.2.6.8 and 6.1.1.4'
H H 0.0000 0.0000 'International Tables Vol C Tables 4.2.6.8 and 6.1.1.4'
B B 0.0013 0.0007 'International Tables Vol C Tables 4.2.6.8 and 6.1.1.4'
O O 0.0106 0.0060 'International Tables Vol C Tables 4.2.6.8 and 6.1.1.4'
Cl Cl 0.1484 0.1585 'International Tables Vol C Tables 4.2.6.8 and 6.1.1.4'
Ti Ti 0.2776 0.4457 'International Tables Vol C Tables 4.2.6.8 and 6.1.1.4'
K K 0.2009 0.2494 'International Tables Vol C Tables 4.2.6.8 and 6.1.1.4'

loop_
_geom_angle_atom_site_label_1
_geom_angle_atom_site_label_2
_geom_angle_atom_site_label_3
_geom_angle
_geom_angle_site_symmetry_1
_geom_angle_site_symmetry_3
_geom_angle_publ_flag
C1B Ti4 C1A 118.19(17) . . ?
C1B Ti4 C10A 113.84(17) . . ?
C1A Ti4 C10A 92.47(16) . . ?
C1B Ti4 C10B 92.61(15) . . ?
C1A Ti4 C10B 117.96(18) . . ?
C10A Ti4 C10B 124.06(18) . . ?
C1B Ti4 B6B 77.42(16) . . ?
C1A Ti4 B6B 90.82(17) . . ?
C10A Ti4 B6B 164.67(17) . . ?
C10B Ti4 B6B 42.30(17) . . ?
C1B Ti4 B7B 77.54(18) . . ?
C1A Ti4 B7B 157.7(2) . . ?
C10A Ti4 B7B 95.07(18) . . ?
C10B Ti4 B7B 41.76(19) . . ?
B6B Ti4 B7B 76.73(16) . . ?
C1B Ti4 B3A 157.84(18) . . ?
C1A Ti4 B3A 40.05(19) . . ?
C10A Ti4 B3A 77.18(17) . . ?
C10B Ti4 B3A 96.54(18) . . ?
B6B Ti4 B3A 96.02(17) . . ?
B7B Ti4 B3A 122.0(2) . . ?
C1B Ti4 B6A 87.77(17) . . ?
C1A Ti4 B6A 77.18(17) . . ?
C10A Ti4 B6A 41.12(19) . . ?
C10B Ti4 B6A 162.00(19) . . ?
B6B Ti4 B6A 153.82(19) . . ?
B7B Ti4 B6A 121.3(2) . . ?
B3A Ti4 B6A 89.63(18) . . ?
C1B Ti4 B7A 153.86(18) . . ?
C1A Ti4 B7A 77.06(18) . . ?
C10A Ti4 B7A 41.09(17) . . ?
C10B Ti4 B7A 98.40(18) . . ?
B6B Ti4 B7A 125.80(18) . . ?
B7B Ti4 B7A 95.12(19) . . ?
B3A Ti4 B7A 43.63(16) . . ?
B6A Ti4 B7A 74.55(19) . . ?
C1B Ti4 B3B 39.32(18) . . ?
C1A Ti4 B3B 156.61(18) . . ?
C10A Ti4 B3B 93.70(17) . . ?
C10B Ti4 B3B 76.35(18) . . ?
B6B Ti4 B3B 89.15(17) . . ?
B7B Ti4 B3B 43.5(2) . . ?
B3A Ti4 B3B 162.83(19) . . ?
B6A Ti4 B3B 92.93(18) . . ?
B7A Ti4 B3B 121.13(18) . . ?
C1B Ti4 B2A 91.16(17) . . ?
C1A Ti4 B2A 40.07(17) . . ?
C10A Ti4 B2A 76.67(18) . . ?
C10B Ti4 B2A 154.52(19) . . ?
B6B Ti4 B2A 114.68(17) . . ?
B7B Ti4 B2A 162.10(19) . . ?
B3A Ti4 B2A 72.16(19) . . ?
B6A Ti4 B2A 43.34(17) . . ?
B7A Ti4 B2A 88.98(18) . . ?
B3B Ti4 B2A 120.34(19) . . ?
C1B Ti4 B2B 39.46(16) . . ?
C1A Ti4 B2B 94.46(17) . . ?
C10A Ti4 B2B 151.20(17) . . ?
C10B Ti4 B2B 76.32(16) . . ?
B6B Ti4 B2B 43.05(16) . . ?
B7B Ti4 B2B 88.98(17) . . ?
B3A Ti4 B2B 124.08(16) . . ?
B6A Ti4 B2B 113.95(18) . . ?
B7A Ti4 B2B 166.68(16) . . ?
B3B Ti4 B2B 69.99(15) . . ?
B2A Ti4 B2B 90.98(17) . . ?
B3A C1A B2A 126.0(4) . . ?
B3A C1A B5A 86.2(5) . . ?
B2A C1A B5A 70.1(4) . . ?
B3A C1A Ti4 76.4(2) . . ?
B2A C1A Ti4 77.1(3) . . ?
B5A C1A Ti4 122.5(3) . . ?
B3A C1A H1A 116(3) . . ?
B2A C1A H1A 118(3) . . ?
B5A C1A H1A 122(3) . . ?
Ti4 C1A H1A 115(3) . . ?
C1A B2A B6A 116.7(4) . . ?
C1A B2A B9A 112.1(4) . . ?
B6A B2A B9A 59.8(3) . . ?
C1A B2A B5A 57.3(4) . . ?
B6A B2A B5A 103.6(4) . . ?
B9A B2A B5A 59.0(3) . . ?
C1A B2A Ti4 62.8(2) . . ?
B6A B2A Ti4 67.7(3) . . ?
B9A B2A Ti4 115.9(3) . . ?
B5A B2A Ti4 104.7(4) . . ?
C1A B2A H2A 117.9 . . ?
B6A B2A H2A 118.5 . . ?
B9A B2A H2A 118.7 . . ?
B5A B2A H2A 128.6 . . ?
Ti4 B2A H2A 117.2 . . ?
C1A B3A B7A 117.1(4) . . ?
C1A B3A B8A 112.6(4) . . ?
B7A B3A B8A 58.8(3) . . ?
C1A B3A Ti4 63.5(2) . . ?
B7A B3A Ti4 68.4(2) . . ?
B8A B3A Ti4 116.7(3) . . ?
C1A B3A H3A 117(2) . . ?
B7A B3A H3A 121(3) . . ?
B8A B3A H3A 117(3) . . ?
Ti4 B3A H3A 119(3) . . ?
C1A B5A B11A 129.3(6) . . ?
C1A B5A B9A 106.2(4) . . ?
B11A B5A B9A 57.4(4) . . ?
C1A B5A B2A 52.5(3) . . ?
B11A B5A B2A 108.0(5) . . ?
B9A B5A B2A 57.5(3) . . ?
C1A B5A H5A 108.3 . . ?
B11A B5A H5A 105.6 . . ?
B9A B5A H5A 144.1 . . ?
B2A B5A H5A 145.9 . . ?
C10A B6A B12A 67.5(4) . . ?
C10A B6A B9A 107.5(4) . . ?
B12A B6A B9A 56.7(3) . . ?
C10A B6A B2A 115.9(4) . . ?
B12A B6A B2A 113.2(4) . . ?
B9A B6A B2A 60.3(3) . . ?
C10A B6A Ti4 64.4(3) . . ?
B12A B6A Ti4 125.4(4) . . ?
B9A B6A Ti4 117.3(3) . . ?
B2A B6A Ti4 69.0(3) . . ?
C10A B6A H6A 117(3) . . ?
B12A B6A H6A 105(3) . . ?
B9A B6A H6A 120(3) . . ?
B2A B6A H6A 123(3) . . ?
Ti4 B6A H6A 118(3) . . ?
C10A B7A B8A 109.7(4) . . ?
C10A B7A B13A 60.4(4) . . ?
B8A B7A B13A 59.2(3) . . ?
C10A B7A B3A 115.5(4) . . ?
B8A B7A B3A 60.8(3) . . ?
B13A B7A B3A 110.7(5) . . ?
C10A B7A Ti4 64.1(2) . . ?
B8A B7A Ti4 117.8(3) . . ?
B13A B7A Ti4 115.9(5) . . ?
B3A B7A Ti4 67.9(2) . . ?
C10A B7A H7A 119.5 . . ?
B8A B7A H7A 120.5 . . ?
B13A B7A H7A 121.0 . . ?
B3A B7A H7A 117.2 . . ?
Ti4 B7A H7A 112.7 . . ?
B13A B8A B11A 60.5(5) . . ?
B13A B8A B7A 60.5(3) . . ?
B11A B8A B7A 109.5(4) . . ?
B13A B8A B3A 111.5(4) . . ?
B11A B8A B3A 113.8(4) . . ?
B7A B8A B3A 60.5(3) . . ?
B13A B8A H8A 121(3) . . ?
B11A B8A H8A 119(3) . . ?
B7A B8A H8A 123(3) . . ?
B3A B8A H8A 118(3) . . ?
B12A B9A B11A 69.3(5) . . ?
B12A B9A B6A 60.7(4) . . ?
B11A B9A B6A 111.1(4) . . ?
B12A B9A B2A 116.7(4) . . ?
B11A B9A B2A 114.9(4) . . ?
B6A B9A B2A 59.9(3) . . ?
B12A B9A B5A 117.6(6) . . ?
B11A B9A B5A 59.5(5) . . ?
B6A B9A B5A 107.0(4) . . ?
B2A B9A B5A 63.5(3) . . ?
B12A B9A H9A 109(3) . . ?
B11A B9A H9A 121(3) . . ?
B6A B9A H9A 118(3) . . ?
B2A B9A H9A 117(3) . . ?
B5A B9A H9A 127(3) . . ?
B6A C10A B7A 125.3(4) . . ?
B6A C10A B13A 104.0(5) . . ?
B7A C10A B13A 63.2(4) . . ?
B6A C10A B12A 59.1(3) . . ?
B7A C10A B12A 111.3(4) . . ?
B13A C10A B12A 52.7(4) . . ?
B6A C10A Ti4 74.5(2) . . ?
B7A C10A Ti4 74.8(2) . . ?
B13A C10A Ti4 126.8(3) . . ?
B12A C10A Ti4 127.0(3) . . ?
B6A C10A H10A 117.1 . . ?
B7A C10A H10A 111.5 . . ?
B13A C10A H10A 125.3 . . ?
B12A C10A H10A 123.3 . . ?
Ti4 C10A H10A 99.0 . . ?
B9A B11A B8A 121.7(4) . . ?
B9A B11A B13A 97.9(6) . . ?
B8A B11A B13A 59.7(4) . . ?
B9A B11A B5A 63.1(5) . . ?
B8A B11A B5A 78.5(6) . . ?
B13A B11A B5A 114.9(5) . . ?
B9A B11A B12A 54.4(4) . . ?
B8A B11A B12A 106.4(5) . . ?
B13A B11A B12A 51.4(5) . . ?
B5A B11A B12A 108.3(4) . . ?
B9A B11A H11A 124(4) . . ?
B8A B11A H11A 113(4) . . ?
B13A B11A H11A 121(4) . . ?
B5A B11A H11A 120(4) . . ?
B12A B11A H11A 122(4) . . ?
B13A B12A B9A 105.8(5) . . ?
B13A B12A B6A 104.0(5) . . ?
B9A B12A B6A 62.6(3) . . ?
B13A B12A C10A 58.2(4) . . ?
B9A B12A C10A 101.5(4) . . ?
B6A B12A C10A 53.5(3) . . ?
B13A B12A B11A 58.6(4) . . ?
B9A B12A B11A 56.3(4) . . ?
B6A B12A B11A 103.1(5) . . ?
C10A B12A B11A 98.7(4) . . ?
B13A B12A H12A 122(3) . . ?
B9A B12A H12A 125(3) . . ?
B6A B12A H12A 123(3) . . ?
C10A B12A H12A 126(3) . . ?
B11A B12A H12A 129(3) . . ?
B12A B13A C10A 69.1(5) . . ?
B12A B13A B8A 123.3(7) . . ?
C10A B13A B8A 107.2(4) . . ?
B12A B13A B11A 70.0(6) . . ?
C10A B13A B11A 113.1(7) . . ?
B8A B13A B11A 59.8(4) . . ?
B12A B13A B7A 120.0(7) . . ?
C10A B13A B7A 56.4(3) . . ?
B8A B13A B7A 60.3(3) . . ?
B11A B13A B7A 108.9(5) . . ?
B12A B13A H13A 106.3 . . ?
C10A B13A H13A 121.8 . . ?
B8A B13A H13A 119.8 . . ?
B11A B13A H13A 119.1 . . ?
B7A B13A H13A 121.9 . . ?
B3B C1B B2B 125.0(4) . . ?
B3B C1B B5B 74.4(3) . . ?
B2B C1B B5B 73.0(3) . . ?
B3B C1B Ti4 78.7(3) . . ?
B2B C1B Ti4 79.4(2) . . ?
B5B C1B Ti4 118.0(3) . . ?
B3B C1B H1B 124(3) . . ?
B2B C1B H1B 110(3) . . ?
B5B C1B H1B 117(3) . . ?
Ti4 C1B H1B 125(3) . . ?
C1B B2B B6B 117.0(4) . . ?
C1B B2B B9B 115.8(3) . . ?
B6B B2B B9B 59.8(3) . . ?
C1B B2B B5B 57.7(3) . . ?
B6B B2B B5B 100.6(3) . . ?
B9B B2B B5B 60.6(3) . . ?
C1B B2B Ti4 61.2(2) . . ?
B6B B2B Ti4 66.9(2) . . ?
B9B B2B Ti4 115.4(3) . . ?
B5B B2B Ti4 99.0(2) . . ?
C1B B2B K1 170.0(3) . . ?
B6B B2B K1 72.2(2) . . ?
B9B B2B K1 71.4(2) . . ?
B5B B2B K1 126.4(2) . . ?
Ti4 B2B K1 123.22(17) . . ?
C1B B2B H2B 116.2 . . ?
B6B B2B H2B 119.6 . . ?
B9B B2B H2B 116.3 . . ?
B5B B2B H2B 131.5 . . ?
Ti4 B2B H2B 120.4 . . ?
K1 B2B H2B 53.9 . . ?
C1B B3B B7B 118.0(4) . . ?
C1B B3B B8B 116.1(4) . . ?
B7B B3B B8B 59.5(3) . . ?
C1B B3B B5B 57.3(3) . . ?
B7B B3B B5B 100.1(3) . . ?
B8B B3B B5B 60.8(3) . . ?
C1B B3B Ti4 62.0(2) . . ?
B7B B3B Ti4 67.7(2) . . ?
B8B B3B Ti4 116.3(3) . . ?
B5B B3B Ti4 99.1(2) . . ?
C1B B3B K2 165.5(3) . . ?
B7B B3B K2 75.1(2) . . ?
B8B B3B K2 75.1(2) . . ?
B5B B3B K2 129.6(3) . . ?
Ti4 B3B K2 122.9(2) . . ?
C1B B3B H3B 116(3) . . ?
B7B B3B H3B 122(3) . . ?
B8B B3B H3B 111(3) . . ?
B5B B3B H3B 126(3) . . ?
Ti4 B3B H3B 126(3) . . ?
K2 B3B H3B 50(3) . . ?
C1B B5B B11B 134.2(3) . . ?
C1B B5B B9B 102.4(3) . . ?
B11B B5B B9B 55.9(3) . . ?
C1B B5B B8B 100.9(3) . . ?
B11B B5B B8B 55.6(3) . . ?
B9B B5B B8B 103.0(3) . . ?
C1B B5B B2B 49.3(2) . . ?
B11B B5B B2B 105.3(3) . . ?
B9B B5B B2B 55.0(3) . . ?
B8B B5B B2B 120.8(3) . . ?
C1B B5B B3B 48.3(2) . . ?
B11B B5B B3B 104.1(3) . . ?
B9B B5B B3B 120.4(3) . . ?
B8B B5B B3B 54.0(3) . . ?
B2B B5B B3B 88.2(3) . . ?
C1B B5B H5B 107(2) . . ?
B11B B5B H5B 118(2) . . ?
B9B B5B H5B 116(3) . . ?
B8B B5B H5B 124(3) . . ?
B2B B5B H5B 114(2) . . ?
B3B B5B H5B 122(3) . . ?
C10B B6B B2B 115.3(4) . . ?
C10B B6B B9B 104.2(3) . . ?
B2B B6B B9B 61.0(3) . . ?
C10B B6B B12B 59.9(3) . . ?
B2B B6B B12B 113.9(3) . . ?
B9B B6B B12B 58.6(3) . . ?
C10B B6B Ti4 65.8(2) . . ?
B2B B6B Ti4 70.1(2) . . ?
B9B B6B Ti4 118.8(3) . . ?
B12B B6B Ti4 120.7(3) . . ?
C10B B6B K1 164.4(3) . . ?
B2B B6B K1 77.9(2) . . ?
B9B B6B K1 74.1(2) . . ?
B12B B6B K1 108.1(3) . . ?
Ti4 B6B K1 129.00(19) . . ?
C10B B6B H6B 114(3) . . ?
B2B B6B H6B 124(3) . . ?
B9B B6B H6B 127(3) . . ?
B12B B6B H6B 112(3) . . ?
Ti4 B6B H6B 110(3) . . ?
K1 B6B H6B 59(2) . . ?
C10B B7B B13B 61.7(3) . . ?
C10B B7B B8B 105.6(4) . . ?
B13B B7B B8B 59.3(3) . . ?
C10B B7B B3B 114.7(4) . . ?
B13B B7B B3B 114.4(4) . . ?
B8B B7B B3B 60.6(3) . . ?
C10B B7B Ti4 65.7(2) . . ?
B13B B7B Ti4 122.4(3) . . ?
B8B B7B Ti4 118.1(3) . . ?
B3B B7B Ti4 68.8(2) . . ?
C10B B7B K2 169.9(3) . . ?
B13B B7B K2 111.6(3) . . ?
B8B B7B K2 75.1(3) . . ?
B3B B7B K2 74.6(2) . . ?
Ti4 B7B K2 123.3(2) . . ?
C10B B7B H7B 121.4 . . ?
B13B B7B H7B 116.7 . . ?
B8B B7B H7B 123.3 . . ?
B3B B7B H7B 116.4 . . ?
Ti4 B7B H7B 109.5 . . ?
K2 B7B H7B 53.2 . . ?
B13B B8B B11B 61.0(3) . . ?
B13B B8B B7B 60.1(3) . . ?
B11B B8B B7B 107.1(4) . . ?
B13B B8B B3B 114.5(4) . . ?
B11B B8B B3B 117.3(4) . . ?
B7B B8B B3B 59.9(3) . . ?
B13B B8B B5B 106.9(4) . . ?
B11B B8B B5B 59.3(3) . . ?
B7B B8B B5B 103.4(3) . . ?
B3B B8B B5B 65.2(3) . . ?
B13B B8B K2 111.9(3) . . ?
B11B B8B K2 167.7(3) . . ?
B7B B8B K2 74.9(2) . . ?
B3B B8B K2 74.4(2) . . ?
B5B B8B K2 132.6(3) . . ?
B13B B8B H8B 122(3) . . ?
B11B B8B H8B 125(3) . . ?
B7B B8B H8B 121(3) . . ?
B3B B8B H8B 110(3) . . ?
B5B B8B H8B 125(3) . . ?
K2 B8B H8B 49(3) . . ?
B12B B9B B11B 61.1(3) . . ?
B12B B9B B6B 60.9(3) . . ?
B11B B9B B6B 108.0(4) . . ?
B12B B9B B2B 114.3(4) . . ?
B11B B9B B2B 117.1(4) . . ?
B6B B9B B2B 59.2(3) . . ?
B12B B9B B5B 106.9(4) . . ?
B11B B9B B5B 59.7(3) . . ?
B6B B9B B5B 102.8(3) . . ?
B2B B9B B5B 64.4(3) . . ?
B12B B9B K1 110.1(3) . . ?
B11B B9B K1 164.3(3) . . ?
B6B B9B K1 75.3(2) . . ?
B2B B9B K1 78.1(2) . . ?
B5B B9B K1 135.5(3) . . ?
B12B B9B H9B 119.9 . . ?
B11B B9B H9B 118.8 . . ?
B6B B9B H9B 125.3 . . ?
B2B B9B H9B 115.1 . . ?
B5B B9B H9B 124.1 . . ?
K1 B9B H9B 52.2 . . ?
B7B C10B B6B 124.0(4) . . ?
B7B C10B B12B 114.3(4) . . ?
B6B C10B B12B 63.0(3) . . ?
B7B C10B B13B 61.7(3) . . ?
B6B C10B B13B 115.2(3) . . ?
B12B C10B B13B 60.0(3) . . ?
B7B C10B Ti4 72.5(3) . . ?
B6B C10B Ti4 71.9(2) . . ?
B12B C10B Ti4 128.9(3) . . ?
B13B C10B Ti4 128.5(3) . . ?
B7B C10B H10B 129(3) . . ?
B6B C10B H10B 104(3) . . ?
B12B C10B H10B 101(3) . . ?
B13B C10B H10B 114(3) . . ?
Ti4 C10B H10B 112(3) . . ?
B9B B11B B8B 117.8(3) . . ?
B9B B11B B12B 59.1(3) . . ?
B8B B11B B12B 108.8(4) . . ?
B9B B11B B13B 109.5(3) . . ?
B8B B11B B13B 59.2(3) . . ?
B12B B11B B13B 58.9(3) . . ?
B9B B11B B5B 64.5(3) . . ?
B8B B11B B5B 65.0(3) . . ?
B12B B11B B5B 109.0(3) . . ?
B13B B11B B5B 109.9(3) . . ?
B9B B11B H11B 120(3) . . ?
B8B B11B H11B 115(3) . . ?
B12B B11B H11B 125(3) . . ?
B13B B11B H11B 121(3) . . ?
B5B B11B H11B 119(3) . . ?
C10B B12B B9B 103.6(4) . . ?
C10B B12B B13B 60.7(3) . . ?
B9B B12B B13B 111.5(4) . . ?
C10B B12B B11B 102.1(4) . . ?
B9B B12B B11B 59.8(3) . . ?
B13B B12B B11B 60.6(3) . . ?
C10B B12B B6B 57.1(3) . . ?
B9B B12B B6B 60.5(3) . . ?
B13B B12B B6B 110.8(4) . . ?
B11B B12B B6B 106.6(4) . . ?
C10B B12B H12B 121(3) . . ?
B9B B12B H12B 123(3) . . ?
B13B B12B H12B 120(3) . . ?
B11B B12B H12B 131(3) . . ?
B6B B12B H12B 116(3) . . ?
B8B B13B B12B 110.8(4) . . ?
B8B B13B B7B 60.6(3) . . ?
B12B B13B B7B 109.2(4) . . ?
B8B B13B C10B 102.6(4) . . ?
B12B B13B C10B 59.3(3) . . ?
B7B B13B C10B 56.6(3) . . ?
B8B B13B B11B 59.8(3) . . ?
B12B B13B B11B 60.6(3) . . ?
B7B B13B B11B 106.5(4) . . ?
C10B B13B B11B 101.1(3) . . ?
B8B B13B H13B 130(3) . . ?
B12B B13B H13B 114(3) . . ?
B7B B13B H13B 121(3) . . ?
C10B B13B H13B 119(3) . . ?
B11B B13B H13B 129(3) . . ?
O6 K1 O2 116.78(10) . . ?
O6 K1 O4 117.47(10) . . ?
O2 K1 O4 116.77(10) . . ?
O6 K1 O3 155.44(11) . . ?
O2 K1 O3 58.67(10) . . ?
O4 K1 O3 58.37(10) . . ?
O6 K1 O1 58.17(9) . . ?
O2 K1 O1 59.04(9) . . ?
O4 K1 O1 156.75(11) . . ?
O3 K1 O1 114.80(10) . . ?
O6 K1 O5 58.36(9) . . ?
O2 K1 O5 146.62(10) . . ?
O4 K1 O5 59.25(10) . . ?
O3 K1 O5 110.60(10) . . ?
O1 K1 O5 110.25(10) . . ?
O6 K1 B9B 98.47(12) . . ?
O2 K1 B9B 110.90(11) . . ?
O4 K1 B9B 90.64(13) . . ?
O3 K1 B9B 105.61(11) . . ?
O1 K1 B9B 112.41(12) . . ?
O5 K1 B9B 102.40(12) . . ?
O6 K1 B6B 123.57(11) . . ?
O2 K1 B6B 82.89(10) . . ?
O4 K1 B6B 92.70(12) . . ?
O3 K1 B6B 80.82(11) . . ?
O1 K1 B6B 108.61(11) . . ?
O5 K1 B6B 128.81(11) . . ?
B9B K1 B6B 30.57(12) . . ?
O6 K1 B2B 95.77(11) . . ?
O2 K1 B2B 85.65(10) . . ?
O4 K1 B2B 118.03(12) . . ?
O3 K1 B2B 107.40(11) . . ?
O1 K1 B2B 85.09(10) . . ?
O5 K1 B2B 126.67(11) . . ?
B9B K1 B2B 30.48(12) . . ?
B6B K1 B2B 29.84(12) . . ?
O6 K1 H6B 141.3(10) . . ?
O2 K1 H6B 71.4(10) . . ?
O4 K1 H6B 85.5(10) . . ?
O3 K1 H6B 62.8(10) . . ?
O1 K1 H6B 111.9(10) . . ?
O5 K1 H6B 135.4(10) . . ?
B9B K1 H6B 47.6(9) . . ?
B6B K1 H6B 18.3(9) . . ?
B2B K1 H6B 45.7(9) . . ?
C22 O1 C11 112.9(4) . . ?
C22 O1 K1 107.7(3) . . ?
C11 O1 K1 112.1(3) . . ?
O1 C11 C12 108.1(4) . . ?
O1 C11 H11C 110.1 . . ?
C12 C11 H11C 110.1 . . ?
O1 C11 H11D 110.1 . . ?
C12 C11 H11D 110.1 . . ?
H11C C11 H11D 108.4 . . ?
O2 C12 C11 108.6(4) . . ?
O2 C12 H12C 110.0 . . ?
C11 C12 H12C 110.0 . . ?
O2 C12 H12D 110.0 . . ?
C11 C12 H12D 110.0 . . ?
H12C C12 H12D 108.3 . . ?
C13 O2 C12 112.3(4) . . ?
C13 O2 K1 119.2(3) . . ?
C12 O2 K1 118.3(3) . . ?
O2 C13 C14 108.6(4) . . ?
O2 C13 H13C 110.0 . . ?
C14 C13 H13C 110.0 . . ?
O2 C13 H13D 110.0 . . ?
C14 C13 H13D 110.0 . . ?
H13C C13 H13D 108.4 . . ?
O3 C14 C13 107.9(4) . . ?
O3 C14 H14A 110.1 . . ?
C13 C14 H14A 110.1 . . ?
O3 C14 H14B 110.1 . . ?
C13 C14 H14B 110.1 . . ?
H14A C14 H14B 108.4 . . ?
C14 O3 C15 112.3(4) . . ?
C14 O3 K1 114.7(3) . . ?
C15 O3 K1 109.4(3) . . ?
O3 C15 C16 106.9(4) . . ?
O3 C15 H15A 110.3 . . ?
C16 C15 H15A 110.3 . . ?
O3 C15 H15B 110.3 . . ?
C16 C15 H15B 110.3 . . ?
H15A C15 H15B 108.6 . . ?
O4 C16 C15 107.6(4) . . ?
O4 C16 H16A 110.2 . . ?
C15 C16 H16A 110.2 . . ?
O4 C16 H16B 110.2 . . ?
C15 C16 H16B 110.2 . . ?
H16A C16 H16B 108.5 . . ?
C17 O4 C16 112.0(4) . . ?
C17 O4 K1 118.3(3) . . ?
C16 O4 K1 119.5(3) . . ?
O4 C17 C18 109.1(5) . . ?
O4 C17 H17A 109.9 . . ?
C18 C17 H17A 109.9 . . ?
O4 C17 H17B 109.9 . . ?
C18 C17 H17B 109.9 . . ?
H17A C17 H17B 108.3 . . ?
O5 C18 C17 109.0(5) . . ?
O5 C18 H18A 109.9 . . ?
C17 C18 H18A 109.9 . . ?
O5 C18 H18B 109.9 . . ?
C17 C18 H18B 109.9 . . ?
H18A C18 H18B 108.3 . . ?
C19 O5 C18 109.1(4) . . ?
C19 O5 K1 113.7(3) . . ?
C18 O5 K1 110.7(3) . . ?
O5 C19 C20 108.5(4) . . ?
O5 C19 H19A 110.0 . . ?
C20 C19 H19A 110.0 . . ?
O5 C19 H19B 110.0 . . ?
C20 C19 H19B 110.0 . . ?
H19A C19 H19B 108.4 . . ?
O6 C20 C19 108.1(4) . . ?
O6 C20 H20A 110.1 . . ?
C19 C20 H20A 110.1 . . ?
O6 C20 H20B 110.1 . . ?
C19 C20 H20B 110.1 . . ?
H20A C20 H20B 108.4 . . ?
C20 O6 C21 111.7(4) . . ?
C20 O6 K1 119.7(3) . . ?
C21 O6 K1 120.0(3) . . ?
O6 C21 C22 108.1(4) . . ?
O6 C21 H21A 110.1 . . ?
C22 C21 H21A 110.1 . . ?
O6 C21 H21B 110.1 . . ?
C22 C21 H21B 110.1 . . ?
H21A C21 H21B 108.4 . . ?
O1 C22 C21 108.4(4) . . ?
O1 C22 H22A 110.0 . . ?
C21 C22 H22A 110.0 . . ?
O1 C22 H22B 110.0 . . ?
C21 C22 H22B 110.0 . . ?
H22A C22 H22B 108.4 . . ?
O9 K2 O12 156.12(10) . . ?
O9 K2 O11 116.50(12) . . ?
O12 K2 O11 58.79(11) . . ?
O9 K2 O7 117.58(12) . . ?
O12 K2 O7 58.70(10) . . ?
O11 K2 O7 117.18(11) . . ?
O9 K2 O10 58.54(12) . . ?
O12 K2 O10 114.39(11) . . ?
O11 K2 O10 58.35(12) . . ?
O7 K2 O10 156.87(11) . . ?
O9 K2 O8 59.21(11) . . ?
O12 K2 O8 110.49(11) . . ?
O11 K2 O8 146.93(11) . . ?
O7 K2 O8 58.52(11) . . ?
O10 K2 O8 111.33(11) . . ?
O9 K2 B3B 93.07(12) . . ?
O12 K2 B3B 109.57(12) . . ?
O11 K2 B3B 88.13(11) . . ?
O7 K2 B3B 117.87(13) . . ?
O10 K2 B3B 85.21(12) . . ?
O8 K2 B3B 123.83(12) . . ?
O9 K2 B7B 120.75(12) . . ?
O12 K2 B7B 83.04(12) . . ?
O11 K2 B7B 86.36(11) . . ?
O7 K2 B7B 91.98(13) . . ?
O10 K2 B7B 109.63(12) . . ?
O8 K2 B7B 125.15(13) . . ?
B3B K2 B7B 30.26(14) . . ?
O9 K2 B8B 95.57(13) . . ?
O12 K2 B8B 107.76(12) . . ?
O11 K2 B8B 113.59(11) . . ?
O7 K2 B8B 90.39(13) . . ?
O10 K2 B8B 112.40(13) . . ?
O8 K2 B8B 99.43(12) . . ?
B3B K2 B8B 30.44(13) . . ?
B7B K2 B8B 30.07(12) . . ?
O9 K2 C33 158.36(13) . . ?
O12 K2 C33 22.55(11) . . ?
O11 K2 C33 79.01(12) . . ?
O7 K2 C33 41.62(11) . . ?
O10 K2 C33 136.48(13) . . ?
O8 K2 C33 99.41(12) . . ?
B3B K2 C33 102.88(13) . . ?
B7B K2 C33 72.89(13) . . ?
B8B K2 C33 91.10(13) . . ?
O9 K2 H3B 80.3(11) . . ?
O12 K2 H3B 120.2(11) . . ?
O11 K2 H3B 84.3(11) . . ?
O7 K2 H3B 133.8(11) . . ?
O10 K2 H3B 69.3(11) . . ?
O8 K2 H3B 123.5(11) . . ?
B3B K2 H3B 16.8(11) . . ?
B7B K2 H3B 46.5(11) . . ?
B8B K2 H3B 43.9(11) . . ?
C33 K2 H3B 117.8(11) . . ?
O9 K2 H8B 83.3(11) . . ?
O12 K2 H8B 117.9(11) . . ?
O11 K2 H8B 131.7(11) . . ?
O7 K2 H8B 84.0(11) . . ?
O10 K2 H8B 116.5(11) . . ?
O8 K2 H8B 81.4(11) . . ?
B3B K2 H8B 45.2(11) . . ?
B7B K2 H8B 47.9(11) . . ?
B8B K2 H8B 18.4(11) . . ?
C33 K2 H8B 97.5(11) . . ?
H3B K2 H8B 54.6(15) . . ?
C23 O7 C34 112.4(4) . . ?
C23 O7 K2 119.1(3) . . ?
C34 O7 K2 118.4(3) . . ?
O7 C23 C24 108.9(5) . . ?
O7 C23 H23A 109.9 . . ?
C24 C23 H23A 109.9 . . ?
O7 C23 H23B 109.9 . . ?
C24 C23 H23B 109.9 . . ?
H23A C23 H23B 108.3 . . ?
O8 C24 C23 109.1(5) . . ?
O8 C24 H24A 109.9 . . ?
C23 C24 H24A 109.9 . . ?
O8 C24 H24B 109.9 . . ?
C23 C24 H24B 109.9 . . ?
H24A C24 H24B 108.3 . . ?
C25 O8 C24 111.2(4) . . ?
C25 O8 K2 111.7(4) . . ?
C24 O8 K2 112.6(4) . . ?
O8 C25 C26 109.8(5) . . ?
O8 C25 H25A 109.7 . . ?
C26 C25 H25A 109.7 . . ?
O8 C25 H25B 109.7 . . ?
C26 C25 H25B 109.7 . . ?
H25A C25 H25B 108.2 . . ?
O9 C26 C25 109.1(5) . . ?
O9 C26 H26A 109.9 . . ?
C25 C26 H26A 109.9 . . ?
O9 C26 H26B 109.9 . . ?
C25 C26 H26B 109.9 . . ?
H26A C26 H26B 108.3 . . ?
C26 O9 C27 111.6(4) . . ?
C26 O9 K2 118.8(3) . . ?
C27 O9 K2 120.1(3) . . ?
O9 C27 C28 108.3(4) . . ?
O9 C27 H27A 110.0 . . ?
C28 C27 H27A 110.0 . . ?
O9 C27 H27B 110.0 . . ?
C28 C27 H27B 110.0 . . ?
H27A C27 H27B 108.4 . . ?
O10 C28 C27 108.2(4) . . ?
O10 C28 H28A 110.1 . . ?
C27 C28 H28A 110.1 . . ?
O10 C28 H28B 110.1 . . ?
C27 C28 H28B 110.1 . . ?
H28A C28 H28B 108.4 . . ?
C29 O10 C28 113.7(5) . . ?
C29 O10 K2 113.3(3) . . ?
C28 O10 K2 108.8(3) . . ?
O10 C29 C30 108.6(4) . . ?
O10 C29 H29A 110.0 . . ?
C30 C29 H29A 110.0 . . ?
O10 C29 H29B 110.0 . . ?
C30 C29 H29B 110.0 . . ?
H29A C29 H29B 108.4 . . ?
O11 C30 C29 108.4(5) . . ?
O11 C30 H30A 110.0 . . ?
C29 C30 H30A 110.0 . . ?
O11 C30 H30B 110.0 . . ?
C29 C30 H30B 110.0 . . ?
H30A C30 H30B 108.4 . . ?
C30 O11 C31 113.4(4) . . ?
C30 O11 K2 119.0(3) . . ?
C31 O11 K2 117.7(3) . . ?
O11 C31 C32 109.0(4) . . ?
O11 C31 H31A 109.9 . . ?
C32 C31 H31A 109.9 . . ?
O11 C31 H31B 109.9 . . ?
C32 C31 H31B 109.9 . . ?
H31A C31 H31B 108.3 . . ?
O12 C32 C31 108.0(4) . . ?
O12 C32 H32A 110.1 . . ?
C31 C32 H32A 110.1 . . ?
O12 C32 H32B 110.1 . . ?
C31 C32 H32B 110.1 . . ?
H32A C32 H32B 108.4 . . ?
C32 O12 C33 112.7(4) . . ?
C32 O12 K2 114.2(3) . . ?
C33 O12 K2 107.7(3) . . ?
O12 C33 C34 108.2(4) . . ?
O12 C33 K2 49.7(2) . . ?
C34 C33 K2 86.0(3) . . ?
O12 C33 H33A 110.1 . . ?
C34 C33 H33A 110.1 . . ?
K2 C33 H33A 77.5 . . ?
O12 C33 H33B 110.1 . . ?
C34 C33 H33B 110.1 . . ?
K2 C33 H33B 158.6 . . ?
H33A C33 H33B 108.4 . . ?
O7 C34 C33 107.9(4) . . ?
O7 C34 H34A 110.1 . . ?
C33 C34 H34A 110.1 . . ?
O7 C34 H34B 110.1 . . ?
C33 C34 H34B 110.1 . . ?
H34A C34 H34B 108.4 . . ?
Cl3 C1S Cl2 111.3(4) . . ?
Cl3 C1S Cl1 110.8(3) . . ?
Cl2 C1S Cl1 109.6(4) . . ?
Cl3 C1S H1S 108.3 . . ?
Cl2 C1S H1S 108.3 . . ?
Cl1 C1S H1S 108.3 . . ?
Cl4 C2S Cl6 110.1(4) . . ?
Cl4 C2S Cl5 111.6(4) . . ?
Cl6 C2S Cl5 109.6(4) . . ?
Cl4 C2S H2S 108.5 . . ?
Cl6 C2S H2S 108.5 . . ?
Cl5 C2S H2S 108.5 . . ?

loop_
_geom_bond_atom_site_label_1
_geom_bond_atom_site_label_2
_geom_bond_distance
_geom_bond_site_symmetry_2
_geom_bond_publ_flag
Ti4 C1B 2.171(4) . ?
Ti4 C1A 2.208(4) . ?
Ti4 C10A 2.244(5) . ?
Ti4 C10B 2.285(4) . ?
Ti4 B6B 2.382(5) . ?
Ti4 B7B 2.392(5) . ?
Ti4 B3A 2.398(5) . ?
Ti4 B6A 2.398(6) . ?
Ti4 B7A 2.406(5) . ?
Ti4 B3B 2.411(5) . ?
Ti4 B2A 2.420(5) . ?
Ti4 B2B 2.435(5) . ?
C1A B3A 1.587(7) . ?
C1A B2A 1.598(7) . ?
C1A B5A 1.695(8) . ?
C1A H1A 0.92(5) . ?
B2A B6A 1.779(7) . ?
B2A B9A 1.785(7) . ?
B2A B5A 1.893(10) . ?
B2A H2A 1.1200 . ?
B3A B7A 1.786(7) . ?
B3A B8A 1.791(7) . ?
B3A H3A 1.17(5) . ?
B5A B11A 1.753(13) . ?
B5A B9A 1.815(9) . ?
B5A H5A 1.1200 . ?
B6A C10A 1.637(8) . ?
B6A B12A 1.747(9) . ?
B6A B9A 1.777(7) . ?
B6A H6A 1.07(6) . ?
B7A C10A 1.639(7) . ?
B7A B8A 1.755(7) . ?
B7A B13A 1.757(8) . ?
B7A H7A 1.1200 . ?
B8A B13A 1.735(8) . ?
B8A B11A 1.738(9) . ?
B8A H8A 1.11(5) . ?
B9A B12A 1.674(10) . ?
B9A B11A 1.715(8) . ?
B9A H9A 1.08(5) . ?
C10A B13A 1.712(9) . ?
C10A B12A 1.881(9) . ?
C10A H10A 1.1200 . ?
B11A B13A 1.750(13) . ?
B11A B12A 1.927(12) . ?
B11A H11A 1.08(7) . ?
B12A B13A 1.602(13) . ?
B12A H12A 1.24(6) . ?
B13A H13A 1.1200 . ?
C1B B3B 1.558(7) . ?
C1B B2B 1.575(6) . ?
C1B B5B 1.755(6) . ?
C1B H1B 0.97(5) . ?
B2B B6B 1.768(7) . ?
B2B B9B 1.802(7) . ?
B2B B5B 1.985(7) . ?
B2B K1 3.475(5) . ?
B2B H2B 1.1200 . ?
B3B B7B 1.778(9) . ?
B3B B8B 1.790(8) . ?
B3B B5B 2.008(7) . ?
B3B K2 3.403(5) . ?
B3B H3B 1.07(5) . ?
B5B B11B 1.833(7) . ?
B5B B9B 1.916(7) . ?
B5B B8B 1.932(8) . ?
B5B H5B 1.15(5) . ?
B6B C10B 1.686(7) . ?
B6B B9B 1.780(7) . ?
B6B B12B 1.788(7) . ?
B6B K1 3.384(5) . ?
B6B H6B 1.09(5) . ?
B7B C10B 1.670(8) . ?
B7B B13B 1.761(8) . ?
B7B B8B 1.771(7) . ?
B7B K2 3.411(6) . ?
B7B H7B 1.1200 . ?
B8B B13B 1.748(8) . ?
B8B B11B 1.759(8) . ?
B8B K2 3.415(5) . ?
B8B H8B 1.17(5) . ?
B9B B12B 1.746(8) . ?
B9B B11B 1.757(8) . ?
B9B K1 3.366(5) . ?
B9B H9B 1.1200 . ?
C10B B12B 1.737(7) . ?
C10B B13B 1.762(7) . ?
C10B H10B 1.04(5) . ?
B11B B12B 1.781(7) . ?
B11B B13B 1.781(7) . ?
B11B H11B 1.10(5) . ?
B12B B13B 1.750(8) . ?
B12B H12B 1.15(5) . ?
B13B H13B 1.10(5) . ?
K1 O6 2.822(3) . ?
K1 O2 2.822(3) . ?
K1 O4 2.829(4) . ?
K1 O3 2.836(3) . ?
K1 O1 2.854(4) . ?
K1 O5 2.857(3) . ?
K1 H6B 2.97(5) . ?
O1 C22 1.414(6) . ?
O1 C11 1.423(6) . ?
C11 C12 1.498(7) . ?
C11 H11C 0.9900 . ?
C11 H11D 0.9900 . ?
C12 O2 1.428(6) . ?
C12 H12C 0.9900 . ?
C12 H12D 0.9900 . ?
O2 C13 1.423(6) . ?
C13 C14 1.510(8) . ?
C13 H13C 0.9900 . ?
C13 H13D 0.9900 . ?
C14 O3 1.426(6) . ?
C14 H14A 0.9900 . ?
C14 H14B 0.9900 . ?
O3 C15 1.439(6) . ?
C15 C16 1.493(8) . ?
C15 H15A 0.9900 . ?
C15 H15B 0.9900 . ?
C16 O4 1.433(6) . ?
C16 H16A 0.9900 . ?
C16 H16B 0.9900 . ?
O4 C17 1.402(7) . ?
C17 C18 1.498(8) . ?
C17 H17A 0.9900 . ?
C17 H17B 0.9900 . ?
C18 O5 1.421(6) . ?
C18 H18A 0.9900 . ?
C18 H18B 0.9900 . ?
O5 C19 1.413(6) . ?
C19 C20 1.507(7) . ?
C19 H19A 0.9900 . ?
C19 H19B 0.9900 . ?
C20 O6 1.414(6) . ?
C20 H20A 0.9900 . ?
C20 H20B 0.9900 . ?
O6 C21 1.425(6) . ?
C21 C22 1.492(7) . ?
C21 H21A 0.9900 . ?
C21 H21B 0.9900 . ?
C22 H22A 0.9900 . ?
C22 H22B 0.9900 . ?
K2 O9 2.814(4) . ?
K2 O12 2.829(3) . ?
K2 O11 2.831(4) . ?
K2 O7 2.835(4) . ?
K2 O10 2.844(4) . ?
K2 O8 2.875(4) . ?
K2 C33 3.532(5) . ?
K2 H3B 2.83(5) . ?
K2 H8B 2.79(5) . ?
O7 C23 1.417(7) . ?
O7 C34 1.430(6) . ?
C23 C24 1.485(9) . ?
C23 H23A 0.9900 . ?
C23 H23B 0.9900 . ?
C24 O8 1.427(7) . ?
C24 H24A 0.9900 . ?
C24 H24B 0.9900 . ?
O8 C25 1.423(7) . ?
C25 C26 1.486(9) . ?
C25 H25A 0.9900 . ?
C25 H25B 0.9900 . ?
C26 O9 1.425(7) . ?
C26 H26A 0.9900 . ?
C26 H26B 0.9900 . ?
O9 C27 1.431(7) . ?
C27 C28 1.481(9) . ?
C27 H27A 0.9900 . ?
C27 H27B 0.9900 . ?
C28 O10 1.443(7) . ?
C28 H28A 0.9900 . ?
C28 H28B 0.9900 . ?
O10 C29 1.424(7) . ?
C29 C30 1.479(9) . ?
C29 H29A 0.9900 . ?
C29 H29B 0.9900 . ?
C30 O11 1.422(7) . ?
C30 H30A 0.9900 . ?
C30 H30B 0.9900 . ?
O11 C31 1.436(6) . ?
C31 C32 1.486(9) . ?
C31 H31A 0.9900 . ?
C31 H31B 0.9900 . ?
C32 O12 1.418(6) . ?
C32 H32A 0.9900 . ?
C32 H32B 0.9900 . ?
O12 C33 1.422(6) . ?
C33 C34 1.481(8) . ?
C33 H33A 0.9900 . ?
C33 H33B 0.9900 . ?
C34 H34A 0.9900 . ?
C34 H34B 0.9900 . ?
C1S Cl3 1.749(7) . ?
C1S Cl2 1.757(6) . ?
C1S Cl1 1.769(8) . ?
C1S H1S 1.0000 . ?
C2S Cl4 1.759(7) . ?
C2S Cl6 1.760(7) . ?
C2S Cl5 1.772(8) . ?
C2S H2S 1.0000 . ?
